data_4514842
loop_
_publ_author_name
'Zhai, Dan-Dan'
'Du, Hui-Zhen'
'Zhang, Xiang-Yu'
'Liu, Yu-Feng'
'Guan, Bing-Tao'

_publ_section_title
;
 Potassium Yttrium Ate Complexes: Synergistic Effect Enabled Reversible H2
 Activation and Catalytic Hydrogenation
;
_journal_issue 9
_journal_name_full 'ACS Catalysis'
_journal_page_first 8766
_journal_paper_doi 10.1021/acscatal.9b02899
_journal_volume 9
_journal_year 2019
_chemical_formula_moiety 'C18 H52 K N3 Si6 Y, 0.5(C13 H13), C6.50 H6.50'
_chemical_formula_sum 'C31 H65 K N3 Si6 Y'
_chemical_formula_weight 776.41
_space_group_IT_number 2
_space_group_name_Hall '-P 1'
_space_group_name_H-M_alt 'P -1'
_symmetry_cell_setting triclinic
_symmetry_space_group_name_Hall '-P 1'
_symmetry_space_group_name_H-M 'P -1'
_atom_sites_solution_hydrogens geom
_atom_sites_solution_primary direct
_atom_sites_solution_secondary difmap
_audit_creation_method SHELXL-97
_cell_angle_alpha 83.01(3)
_cell_angle_beta 85.80(3)
_cell_angle_gamma 82.27(3)
_cell_formula_units_Z 2
_cell_length_a 9.999(2)
_cell_length_b 11.964(2)
_cell_length_c 19.292(4)
_cell_measurement_reflns_used 6423
_cell_measurement_temperature 113(2)
_cell_measurement_theta_max 27.8386
_cell_measurement_theta_min 1.7289
_cell_volume 2266.1(8)
_computing_cell_refinement crystalclear
_computing_data_collection crystalclear
_computing_data_reduction crystalclear
_computing_molecular_graphics 'Bruker SHELXTL'
_computing_publication_material 'Bruker SHELXTL'
_computing_structure_refinement 'SHELXL-97 (Sheldrick, 1997)'
_computing_structure_solution 'SHELXS-97 (Sheldrick, 1990)'
_diffrn_ambient_temperature 113(2)
_diffrn_measured_fraction_theta_full 0.993
_diffrn_measured_fraction_theta_max 0.993
_diffrn_measurement_device_type 'rigaku saturn'
_diffrn_measurement_method '\w scans'
_diffrn_radiation_monochromator confocal
_diffrn_radiation_source 'rotating anode'
_diffrn_radiation_type MoK\a
_diffrn_radiation_wavelength 0.71073
_diffrn_reflns_av_R_equivalents 0.0513
_diffrn_reflns_av_sigmaI/netI 0.0709
_diffrn_reflns_limit_h_max 13
_diffrn_reflns_limit_h_min -13
_diffrn_reflns_limit_k_max 15
_diffrn_reflns_limit_k_min -15
_diffrn_reflns_limit_l_max 25
_diffrn_reflns_limit_l_min -24
_diffrn_reflns_number 27456
_diffrn_reflns_theta_full 27.86
_diffrn_reflns_theta_max 27.86
_diffrn_reflns_theta_min 1.93
_diffrn_standards_decay_% 0
_diffrn_standards_interval_count 0
_diffrn_standards_interval_time 0
_diffrn_standards_number 0
_exptl_absorpt_coefficient_mu 1.559
_exptl_absorpt_correction_T_max 0.8350
_exptl_absorpt_correction_T_min 0.7456
_exptl_absorpt_correction_type multi-scan
_exptl_absorpt_process_details crystalclear
_exptl_crystal_colour Colorless
_exptl_crystal_density_diffrn 1.139
_exptl_crystal_density_method 'not measured'
_exptl_crystal_description Block
_exptl_crystal_F_000 830
_exptl_crystal_size_max 0.20
_exptl_crystal_size_mid 0.18
_exptl_crystal_size_min 0.12
_refine_diff_density_max 0.664
_refine_diff_density_min -0.614
_refine_diff_density_rms 0.086
_refine_ls_extinction_coef 0.0157(9)
_refine_ls_extinction_expression Fc^*^=kFc[1+0.001xFc^2^\l^3^/sin(2\q)]^-1/4^
_refine_ls_extinction_method SHELXL
_refine_ls_goodness_of_fit_ref 1.009
_refine_ls_hydrogen_treatment mixed
_refine_ls_matrix_type full
_refine_ls_number_parameters 415
_refine_ls_number_reflns 10730
_refine_ls_number_restraints 9
_refine_ls_restrained_S_all 1.011
_refine_ls_R_factor_all 0.0686
_refine_ls_R_factor_gt 0.0492
_refine_ls_shift/su_max 0.002
_refine_ls_shift/su_mean 0.000
_refine_ls_structure_factor_coef Fsqd
_refine_ls_weighting_details 'calc w=1/[\s^2^(Fo^2^)+(0.0628P)^2^+0.0000P] where P=(Fo^2^+2Fc^2^)/3'
_refine_ls_weighting_scheme calc
_refine_ls_wR_factor_gt 0.1133
_refine_ls_wR_factor_ref 0.1239
_reflns_number_gt 8227
_reflns_number_total 10730
_reflns_threshold_expression >2sigma(I)
_cod_data_source_file cs9b02899_si_003.cif
_cod_data_source_block shelxl
_cod_depositor_comments
;
The following automatic conversions were performed:

'_symmetry_cell_setting' value 'Triclinic' changed to 'triclinic'
according to
/home/data/users/saulius/crontab/automatic-downloads/current/ACS/lib/dictionaries/cif_core.dic
dictionary named 'cif_core.dic' version 2.4.2 from 2011-04-26.

'_exptl_absorpt_correction_type' value 'MULTI-SCAN' changed to
'multi-scan' according to
/home/data/users/saulius/crontab/automatic-downloads/current/ACS/lib/dictionaries/cif_core.dic
dictionary named 'cif_core.dic' version 2.4.2 from 2011-04-26.

Automatic conversion script
Id: cif_fix_values 4973 2017-02-22 13:04:09Z antanas 
;
_cod_original_cell_volume 2266.2(8)
_cod_original_sg_symbol_H-M P-1
_cod_database_code 4514842

loop_
_symmetry_equiv_pos_as_xyz
'x, y, z'
'-x, -y, -z'

loop_
_atom_site_label
_atom_site_type_symbol
_atom_site_fract_x
_atom_site_fract_y
_atom_site_fract_z
_atom_site_U_iso_or_equiv
_atom_site_adp_type
_atom_site_occupancy
_atom_site_symmetry_multiplicity
_atom_site_calc_flag
_atom_site_refinement_flags
_atom_site_disorder_assembly
_atom_site_disorder_group
Y1 Y 0.37136(3) 0.80936(2) 0.265145(13) 0.02534(10) Uani 1 1 d . . .
Si1 Si 0.31084(9) 0.72022(7) 0.10630(4) 0.0334(2) Uani 1 1 d . . .
Si2 Si 0.42738(8) 0.54156(7) 0.21559(4) 0.02902(19) Uani 1 1 d . . .
Si3 Si 0.15520(9) 0.75057(7) 0.39495(4) 0.0349(2) Uani 1 1 d . . .
Si4 Si 0.41640(10) 0.79421(9) 0.44743(5) 0.0439(2) Uani 1 1 d . . .
Si5 Si 0.42850(8) 1.04694(7) 0.22931(4) 0.02907(19) Uani 1 1 d . . .
Si6 Si 0.69711(8) 0.88907(7) 0.20588(4) 0.0324(2) Uani 1 1 d . . .
K1 K 0.11486(7) 0.24092(5) 0.21905(3) 0.03463(16) Uani 1 1 d . . .
N1 N 0.3750(2) 0.67891(18) 0.18665(11) 0.0245(5) Uani 1 1 d . . .
N2 N 0.5322(2) 0.91963(19) 0.23208(11) 0.0271(5) Uani 1 1 d . . .
N3 N 0.3192(2) 0.7770(2) 0.38160(12) 0.0306(5) Uani 1 1 d . . .
C1 C 0.1236(4) 0.7151(5) 0.1101(2) 0.0855(16) Uani 1 1 d . . .
H1A H 0.1036 0.6409 0.1329 0.128 Uiso 1 1 calc R . .
H1B H 0.0920 0.7267 0.0626 0.128 Uiso 1 1 calc R . .
H1C H 0.0773 0.7749 0.1370 0.128 Uiso 1 1 calc R . .
C2 C 0.3349(5) 0.8682(3) 0.0737(2) 0.0714(13) Uani 1 1 d . . .
H2A H 0.2908 0.9190 0.1071 0.107 Uiso 1 1 calc R . .
H2B H 0.2948 0.8890 0.0283 0.107 Uiso 1 1 calc R . .
H2C H 0.4317 0.8752 0.0683 0.107 Uiso 1 1 calc R . .
C3 C 0.3840(5) 0.6328(4) 0.03591(19) 0.0791(15) Uani 1 1 d . . .
H3A H 0.4814 0.6370 0.0291 0.119 Uiso 1 1 calc R . .
H3B H 0.3405 0.6616 -0.0078 0.119 Uiso 1 1 calc R . .
H3C H 0.3687 0.5536 0.0493 0.119 Uiso 1 1 calc R . .
C4 C 0.5806(3) 0.4734(3) 0.16680(17) 0.0438(8) Uani 1 1 d . . .
H4A H 0.5600 0.4708 0.1182 0.066 Uiso 1 1 calc R . .
H4B H 0.6059 0.3961 0.1890 0.066 Uiso 1 1 calc R . .
H4C H 0.6558 0.5179 0.1678 0.066 Uiso 1 1 calc R . .
C5 C 0.2943(3) 0.4424(3) 0.21283(19) 0.0434(8) Uani 1 1 d . . .
H5A H 0.2755 0.4699 0.1636 0.052 Uiso 1 1 calc R . .
H5B H 0.2249 0.4896 0.2395 0.052 Uiso 1 1 calc R . .
C6 C 0.4731(3) 0.5273(3) 0.30886(16) 0.0417(8) Uani 1 1 d . . .
H6A H 0.5483 0.5706 0.3125 0.063 Uiso 1 1 calc R . .
H6B H 0.5002 0.4471 0.3250 0.063 Uiso 1 1 calc R . .
H6C H 0.3948 0.5566 0.3379 0.063 Uiso 1 1 calc R . .
C7 C 0.0931(3) 0.7300(3) 0.30788(16) 0.0416(8) Uani 1 1 d . . .
H7A H 0.0966 0.7997 0.2757 0.062 Uiso 1 1 calc R . .
H7B H -0.0002 0.7124 0.3144 0.062 Uiso 1 1 calc R . .
H7C H 0.1508 0.6672 0.2883 0.062 Uiso 1 1 calc R . .
C8 C 0.1287(4) 0.6203(3) 0.45607(19) 0.0562(10) Uani 1 1 d . . .
H8A H 0.1956 0.5570 0.4439 0.084 Uiso 1 1 calc R . .
H8B H 0.0375 0.6012 0.4521 0.084 Uiso 1 1 calc R . .
H8C H 0.1390 0.6347 0.5042 0.084 Uiso 1 1 calc R . .
C9 C 0.0343(3) 0.8720(3) 0.42547(18) 0.0515(9) Uani 1 1 d . . .
H9A H 0.0614 0.8900 0.4702 0.077 Uiso 1 1 calc R . .
H9B H -0.0573 0.8504 0.4314 0.077 Uiso 1 1 calc R . .
H9C H 0.0360 0.9387 0.3906 0.077 Uiso 1 1 calc R . .
C10 C 0.4317(6) 0.6712(5) 0.5173(2) 0.104(2) Uani 1 1 d . . .
H10A H 0.3415 0.6583 0.5375 0.157 Uiso 1 1 calc R . .
H10B H 0.4867 0.6876 0.5539 0.157 Uiso 1 1 calc R . .
H10C H 0.4749 0.6031 0.4970 0.157 Uiso 1 1 calc R . .
C11 C 0.5920(3) 0.8130(3) 0.41313(18) 0.0559(10) Uani 1 1 d . . .
H11A H 0.6348 0.7434 0.3945 0.084 Uiso 1 1 calc R . .
H11B H 0.6441 0.8290 0.4511 0.084 Uiso 1 1 calc R . .
H11C H 0.5894 0.8765 0.3758 0.084 Uiso 1 1 calc R . .
C12 C 0.3486(4) 0.9218(4) 0.4934(2) 0.0803(15) Uani 1 1 d . . .
H12A H 0.3415 0.9899 0.4594 0.120 Uiso 1 1 calc R . .
H12B H 0.4099 0.9303 0.5292 0.120 Uiso 1 1 calc R . .
H12C H 0.2590 0.9116 0.5156 0.120 Uiso 1 1 calc R . .
C13 C 0.2575(3) 1.0035(2) 0.24082(15) 0.0311(6) Uani 1 1 d D . .
H13A H 0.205(3) 1.022(3) 0.2826(10) 0.041(9) Uiso 1 1 d D . .
H13B H 0.210(3) 1.012(3) 0.1990(10) 0.045(9) Uiso 1 1 d D . .
C14 C 0.4628(4) 1.1287(3) 0.30248(18) 0.0482(9) Uani 1 1 d . . .
H14A H 0.4418 1.0856 0.3476 0.072 Uiso 1 1 calc R . .
H14B H 0.4061 1.2024 0.2988 0.072 Uiso 1 1 calc R . .
H14C H 0.5583 1.1405 0.2990 0.072 Uiso 1 1 calc R . .
C15 C 0.4584(3) 1.1414(3) 0.14515(16) 0.0412(8) Uani 1 1 d . . .
H15A H 0.5517 1.1592 0.1416 0.062 Uiso 1 1 calc R . .
H15B H 0.3958 1.2118 0.1449 0.062 Uiso 1 1 calc R . .
H15C H 0.4434 1.1020 0.1053 0.062 Uiso 1 1 calc R . .
C16 C 0.8109(3) 0.9695(3) 0.24742(19) 0.0463(8) Uani 1 1 d . . .
H16A H 0.7800 1.0510 0.2389 0.069 Uiso 1 1 calc R . .
H16B H 0.9034 0.9538 0.2273 0.069 Uiso 1 1 calc R . .
H16C H 0.8090 0.9459 0.2979 0.069 Uiso 1 1 calc R . .
C17 C 0.7312(4) 0.9193(4) 0.10858(18) 0.0586(10) Uani 1 1 d . . .
H17A H 0.6697 0.8823 0.0842 0.088 Uiso 1 1 calc R . .
H17B H 0.8249 0.8899 0.0959 0.088 Uiso 1 1 calc R . .
H17C H 0.7166 1.0014 0.0949 0.088 Uiso 1 1 calc R . .
C18 C 0.7516(3) 0.7341(3) 0.2270(2) 0.0491(9) Uani 1 1 d . . .
H18A H 0.7456 0.7143 0.2779 0.074 Uiso 1 1 calc R . .
H18B H 0.8452 0.7157 0.2090 0.074 Uiso 1 1 calc R . .
H18C H 0.6927 0.6909 0.2053 0.074 Uiso 1 1 calc R . .
C19 C 0.2520(7) 0.3317(8) 0.0029(4) 0.070(2) Uani 0.50 1 d PDU A 1
H19A H 0.3348 0.2826 0.0160 0.104 Uiso 0.50 1 calc PR A 1
H19B H 0.2602 0.4101 0.0102 0.104 Uiso 0.50 1 calc PR A 1
H19C H 0.2380 0.3282 -0.0465 0.104 Uiso 0.50 1 calc PR A 1
C20 C 0.1389(4) 0.2941(4) 0.04519(18) 0.0548(10) Uani 1 1 d D A 1
C21 C 0.0431(5) 0.3819(4) 0.0671(2) 0.0699(13) Uani 1 1 d . A 1
H21 H 0.0603 0.4628 0.0564 0.084 Uiso 1 1 calc R A 1
C22 C -0.0775(5) 0.3567(5) 0.0978(2) 0.0829(17) Uani 1 1 d . A 1
H22 H -0.1499 0.4198 0.1079 0.100 Uiso 1 1 calc R A 1
C23 C -0.1061(5) 0.2496(6) 0.1069(2) 0.0849(17) Uani 1 1 d . A 1
H23 H -0.1998 0.2346 0.1235 0.102 Uiso 1 1 calc R A 1
C24 C -0.0161(5) 0.1634(4) 0.0875(2) 0.0718(13) Uani 1 1 d . A 1
H24 H -0.0430 0.0854 0.0902 0.086 Uiso 1 1 calc R A 1
C25 C 0.1076(4) 0.1852(4) 0.05677(18) 0.0596(11) Uani 1 1 d . A 1
H25 H 0.1721 0.1220 0.0393 0.071 Uiso 1 1 calc R A 1
C26 C 0.1934(6) 0.3072(6) 0.4172(3) 0.0396(15) Uani 0.50 1 d P A 1
H26A H 0.1672 0.3271 0.4645 0.059 Uiso 0.50 1 calc PR A 1
H26B H 0.2497 0.3623 0.3927 0.059 Uiso 0.50 1 calc PR A 1
H26C H 0.2446 0.2311 0.4200 0.059 Uiso 0.50 1 calc PR A 1
C27 C 0.0726(4) 0.3087(4) 0.37907(18) 0.0527(9) Uani 1 1 d . A 1
C28 C -0.0005(4) 0.4041(3) 0.34342(19) 0.0538(10) Uani 1 1 d . A 1
H28 H 0.0297 0.4807 0.3426 0.065 Uiso 1 1 calc R A 1
C29 C -0.1192(4) 0.3933(4) 0.3125(2) 0.0596(11) Uani 1 1 d . A 1
H29 H -0.1741 0.4620 0.2894 0.072 Uiso 1 1 calc R A 1
C30 C -0.1639(4) 0.2878(4) 0.3167(2) 0.0602(11) Uani 1 1 d . A 1
H30 H -0.2529 0.2808 0.2983 0.072 Uiso 1 1 calc R A 1
C31 C -0.0925(4) 0.1964(3) 0.3505(2) 0.0570(10) Uani 1 1 d . A 1
H31 H -0.1312 0.1228 0.3586 0.068 Uiso 1 1 calc R A 1
C32 C 0.0239(4) 0.2062(3) 0.38107(17) 0.0540(10) Uani 1 1 d . A 1
H32 H 0.0680 0.1391 0.4109 0.065 Uiso 1 1 calc R A 1

loop_
_atom_site_aniso_label
_atom_site_aniso_U_11
_atom_site_aniso_U_22
_atom_site_aniso_U_33
_atom_site_aniso_U_23
_atom_site_aniso_U_13
_atom_site_aniso_U_12
Y1 0.03094(17) 0.02310(15) 0.02161(15) -0.00347(10) -0.00172(10) -0.00111(11)
Si1 0.0410(5) 0.0344(5) 0.0245(4) -0.0068(3) -0.0066(3) 0.0021(4)
Si2 0.0308(4) 0.0247(4) 0.0309(4) -0.0058(3) -0.0024(3) 0.0017(3)
Si3 0.0414(5) 0.0322(5) 0.0297(5) -0.0038(3) 0.0051(4) -0.0033(4)
Si4 0.0558(6) 0.0531(6) 0.0250(5) -0.0016(4) -0.0082(4) -0.0148(5)
Si5 0.0340(4) 0.0233(4) 0.0290(4) -0.0019(3) -0.0027(3) -0.0009(3)
Si6 0.0281(4) 0.0338(5) 0.0352(5) -0.0045(4) -0.0018(3) -0.0029(3)
K1 0.0412(4) 0.0316(3) 0.0294(3) -0.0033(3) -0.0034(3) 0.0022(3)
N1 0.0284(12) 0.0232(12) 0.0221(12) -0.0062(9) -0.0009(9) -0.0013(9)
N2 0.0273(12) 0.0248(12) 0.0289(13) -0.0035(10) -0.0018(9) -0.0024(9)
N3 0.0414(14) 0.0288(13) 0.0216(12) -0.0031(10) -0.0037(10) -0.0026(11)
C1 0.050(3) 0.144(5) 0.058(3) 0.011(3) -0.025(2) -0.007(3)
C2 0.120(4) 0.048(2) 0.048(2) 0.0063(18) -0.038(2) -0.010(2)
C3 0.111(4) 0.083(3) 0.037(2) -0.024(2) -0.019(2) 0.034(3)
C4 0.0416(19) 0.0418(19) 0.046(2) -0.0136(15) 0.0015(15) 0.0078(15)
C5 0.0437(19) 0.0313(17) 0.055(2) -0.0050(15) 0.0017(16) -0.0063(14)
C6 0.051(2) 0.0355(18) 0.0351(18) 0.0002(14) -0.0082(14) 0.0061(15)
C7 0.0347(17) 0.047(2) 0.044(2) -0.0130(15) -0.0002(14) -0.0044(14)
C8 0.064(2) 0.049(2) 0.051(2) 0.0089(17) 0.0105(18) -0.0100(18)
C9 0.053(2) 0.054(2) 0.045(2) -0.0129(17) 0.0079(16) 0.0029(17)
C10 0.120(4) 0.127(5) 0.064(3) 0.052(3) -0.046(3) -0.042(4)
C11 0.052(2) 0.078(3) 0.038(2) -0.0168(19) -0.0194(16) 0.0067(19)
C12 0.065(3) 0.119(4) 0.074(3) -0.062(3) 0.016(2) -0.039(3)
C13 0.0348(17) 0.0292(15) 0.0278(16) -0.0025(12) -0.0020(13) 0.0014(12)
C14 0.061(2) 0.0349(18) 0.051(2) -0.0136(16) -0.0103(17) -0.0037(16)
C15 0.0450(19) 0.0318(17) 0.0429(19) 0.0036(14) 0.0020(15) -0.0003(14)
C16 0.0354(18) 0.045(2) 0.061(2) -0.0071(17) -0.0079(15) -0.0088(15)
C17 0.045(2) 0.085(3) 0.042(2) -0.009(2) 0.0075(16) -0.001(2)
C18 0.0291(17) 0.041(2) 0.078(3) -0.0143(18) 0.0011(16) -0.0003(14)
C19 0.055(4) 0.085(6) 0.066(5) 0.000(4) 0.007(4) -0.013(4)
C20 0.053(2) 0.077(3) 0.0310(19) 0.0077(18) -0.0010(16) -0.007(2)
C21 0.116(4) 0.052(2) 0.038(2) 0.0113(18) -0.026(2) -0.002(3)
C22 0.061(3) 0.120(5) 0.052(3) -0.006(3) -0.017(2) 0.047(3)
C23 0.043(3) 0.150(6) 0.060(3) 0.006(3) -0.018(2) -0.013(3)
C24 0.091(4) 0.084(3) 0.048(3) 0.004(2) -0.026(2) -0.038(3)
C25 0.083(3) 0.062(3) 0.0280(19) -0.0100(17) -0.0117(18) 0.018(2)
C26 0.040(4) 0.047(4) 0.033(3) -0.014(3) -0.001(3) -0.003(3)
C27 0.055(2) 0.069(3) 0.0340(19) -0.0193(18) 0.0032(16) 0.0010(19)
C28 0.073(3) 0.041(2) 0.050(2) -0.0199(17) 0.0219(19) -0.0163(19)
C29 0.061(3) 0.058(3) 0.051(2) -0.0036(19) 0.0078(19) 0.018(2)
C30 0.044(2) 0.074(3) 0.065(3) -0.022(2) 0.0055(18) -0.009(2)
C31 0.068(3) 0.052(2) 0.052(2) -0.0118(19) 0.019(2) -0.018(2)
C32 0.084(3) 0.045(2) 0.0262(18) 0.0009(15) 0.0082(17) 0.007(2)

loop_
_atom_type_symbol
_atom_type_description
_atom_type_scat_dispersion_real
_atom_type_scat_dispersion_imag
_atom_type_scat_source
C C 0.0033 0.0016 'International Tables Vol C Tables 4.2.6.8 and 6.1.1.4'
H H 0.0000 0.0000 'International Tables Vol C Tables 4.2.6.8 and 6.1.1.4'
N N 0.0061 0.0033 'International Tables Vol C Tables 4.2.6.8 and 6.1.1.4'
Si Si 0.0817 0.0704 'International Tables Vol C Tables 4.2.6.8 and 6.1.1.4'
K K 0.2009 0.2494 'International Tables Vol C Tables 4.2.6.8 and 6.1.1.4'
Y Y -2.7962 3.5667 'International Tables Vol C Tables 4.2.6.8 and 6.1.1.4'

loop_
_geom_angle_atom_site_label_1
_geom_angle_atom_site_label_2
_geom_angle_atom_site_label_3
_geom_angle
_geom_angle_site_symmetry_1
_geom_angle_site_symmetry_3
N2 Y1 N3 116.86(9) . .
N2 Y1 N1 109.04(8) . .
N3 Y1 N1 125.17(8) . .
N2 Y1 C13 73.21(9) . .
N3 Y1 C13 100.09(9) . .
N1 Y1 C13 121.20(9) . .
N1 Si1 C2 112.12(14) . .
N1 Si1 C3 115.12(15) . .
C2 Si1 C3 106.1(2) . .
N1 Si1 C1 111.18(16) . .
C2 Si1 C1 105.8(2) . .
C3 Si1 C1 105.9(2) . .
N1 Si2 C6 110.84(13) . .
N1 Si2 C4 115.64(14) . .
C6 Si2 C4 105.28(15) . .
N1 Si2 C5 113.87(13) . .
C6 Si2 C5 105.95(16) . .
C4 Si2 C5 104.41(15) . .
N3 Si3 C8 114.91(15) . .
N3 Si3 C9 114.51(15) . .
C8 Si3 C9 107.58(17) . .
N3 Si3 C7 107.91(13) . .
C8 Si3 C7 106.98(17) . .
C9 Si3 C7 104.17(16) . .
N3 Si4 C11 110.78(14) . .
N3 Si4 C10 113.83(19) . .
C11 Si4 C10 106.3(2) . .
N3 Si4 C12 112.39(17) . .
C11 Si4 C12 107.37(18) . .
C10 Si4 C12 105.8(3) . .
N2 Si5 C13 103.25(12) . .
N2 Si5 C14 110.53(14) . .
C13 Si5 C14 111.29(15) . .
N2 Si5 C15 111.92(13) . .
C13 Si5 C15 113.65(14) . .
C14 Si5 C15 106.30(15) . .
N2 Si5 K1 157.81(8) . 1_565
C13 Si5 K1 55.06(9) . 1_565
C14 Si5 K1 84.53(11) . 1_565
C15 Si5 K1 77.39(10) . 1_565
N2 Si6 C16 113.04(14) . .
N2 Si6 C18 109.57(14) . .
C16 Si6 C18 108.74(16) . .
N2 Si6 C17 113.35(14) . .
C16 Si6 C17 106.38(17) . .
C18 Si6 C17 105.40(18) . .
C13 K1 C5 117.16(9) 1_545 .
C13 K1 C32 86.03(9) 1_545 .
C5 K1 C32 101.76(11) . .
C13 K1 C23 108.52(15) 1_545 .
C5 K1 C23 119.88(14) . .
C32 K1 C23 118.86(12) . .
C13 K1 C31 92.35(10) 1_545 .
C5 K1 C31 119.53(10) . .
C32 K1 C31 24.75(10) . .
C23 K1 C31 94.17(12) . .
C13 K1 C22 129.37(12) 1_545 .
C5 K1 C22 96.31(14) . .
C32 K1 C22 124.95(12) . .
C23 K1 C22 24.19(13) . .
C31 K1 C22 103.30(13) . .
C13 K1 C24 86.76(12) 1_545 .
C5 K1 C24 125.69(11) . .
C32 K1 C24 129.45(12) . .
C23 K1 C24 24.21(12) . .
C31 K1 C24 106.08(12) . .
C22 K1 C24 42.72(13) . .
C13 K1 C27 101.81(10) 1_545 .
C5 K1 C27 77.86(10) . .
C32 K1 C27 24.54(10) . .
C23 K1 C27 128.69(12) . .
C31 K1 C27 43.49(10) . .
C22 K1 C27 122.65(11) . .
C24 K1 C27 147.97(12) . .
C13 K1 C30 114.83(10) 1_545 .
C5 K1 C30 111.59(10) . .
C32 K1 C30 42.87(11) . .
C23 K1 C30 79.24(12) . .
C31 K1 C30 24.01(10) . .
C22 K1 C30 82.11(12) . .
C24 K1 C30 97.93(12) . .
C27 K1 C30 50.37(10) . .
C13 K1 C21 125.33(10) 1_545 .
C5 K1 C21 78.69(11) . .
C32 K1 C21 145.11(11) . .
C23 K1 C21 42.50(13) . .
C31 K1 C21 126.59(13) . .
C22 K1 C21 24.18(12) . .
C24 K1 C21 49.72(11) . .
C27 K1 C21 132.81(11) . .
C30 K1 C21 103.92(12) . .
C13 K1 C25 83.64(9) 1_545 .
C5 K1 C25 105.91(11) . .
C32 K1 C25 152.22(12) . .
C23 K1 C25 42.57(12) . .
C31 K1 C25 130.23(12) . .
C22 K1 C25 49.64(11) . .
C24 K1 C25 24.35(10) . .
C27 K1 C25 171.25(10) . .
C30 K1 C25 121.16(11) . .
C21 K1 C25 42.59(11) . .
C13 K1 C28 126.21(9) 1_545 .
C5 K1 C28 70.95(9) . .
C32 K1 C28 42.79(9) . .
C23 K1 C28 110.61(14) . .
C31 K1 C28 49.85(9) . .
C22 K1 C28 99.21(12) . .
C24 K1 C28 134.30(13) . .
C27 K1 C28 24.57(9) . .
C30 K1 C28 42.76(10) . .
C21 K1 C28 108.45(11) . .
C25 K1 C28 148.74(10) . .
Si2 N1 Si1 122.96(13) . .
Si2 N1 Y1 116.85(11) . .
Si1 N1 Y1 119.87(11) . .
Si6 N2 Si5 130.96(14) . .
Si6 N2 Y1 131.89(12) . .
Si5 N2 Y1 96.54(10) . .
Si4 N3 Si3 123.31(14) . .
Si4 N3 Y1 126.74(13) . .
Si3 N3 Y1 109.41(12) . .
Si1 C1 H1A 109.5 . .
Si1 C1 H1B 109.5 . .
H1A C1 H1B 109.5 . .
Si1 C1 H1C 109.5 . .
H1A C1 H1C 109.5 . .
H1B C1 H1C 109.5 . .
Si1 C2 H2A 109.5 . .
Si1 C2 H2B 109.5 . .
H2A C2 H2B 109.5 . .
Si1 C2 H2C 109.5 . .
H2A C2 H2C 109.5 . .
H2B C2 H2C 109.5 . .
Si1 C3 H3A 109.5 . .
Si1 C3 H3B 109.5 . .
H3A C3 H3B 109.5 . .
Si1 C3 H3C 109.5 . .
H3A C3 H3C 109.5 . .
H3B C3 H3C 109.5 . .
Si2 C4 H4A 109.5 . .
Si2 C4 H4B 109.5 . .
H4A C4 H4B 109.5 . .
Si2 C4 H4C 109.5 . .
H4A C4 H4C 109.5 . .
H4B C4 H4C 109.5 . .
Si2 C5 K1 169.31(16) . .
Si2 C5 H5A 93.3 . .
K1 C5 H5A 93.3 . .
Si2 C5 H5B 93.3 . .
K1 C5 H5B 93.3 . .
H5A C5 H5B 103.0 . .
Si2 C6 H6A 109.5 . .
Si2 C6 H6B 109.5 . .
H6A C6 H6B 109.5 . .
Si2 C6 H6C 109.5 . .
H6A C6 H6C 109.5 . .
H6B C6 H6C 109.5 . .
Si3 C7 H7A 109.5 . .
Si3 C7 H7B 109.5 . .
H7A C7 H7B 109.5 . .
Si3 C7 H7C 109.5 . .
H7A C7 H7C 109.5 . .
H7B C7 H7C 109.5 . .
Si3 C8 H8A 109.5 . .
Si3 C8 H8B 109.5 . .
H8A C8 H8B 109.5 . .
Si3 C8 H8C 109.5 . .
H8A C8 H8C 109.5 . .
H8B C8 H8C 109.5 . .
Si3 C9 H9A 109.5 . .
Si3 C9 H9B 109.5 . .
H9A C9 H9B 109.5 . .
Si3 C9 H9C 109.5 . .
H9A C9 H9C 109.5 . .
H9B C9 H9C 109.5 . .
Si4 C10 H10A 109.5 . .
Si4 C10 H10B 109.5 . .
H10A C10 H10B 109.5 . .
Si4 C10 H10C 109.5 . .
H10A C10 H10C 109.5 . .
H10B C10 H10C 109.5 . .
Si4 C11 H11A 109.5 . .
Si4 C11 H11B 109.5 . .
H11A C11 H11B 109.5 . .
Si4 C11 H11C 109.5 . .
H11A C11 H11C 109.5 . .
H11B C11 H11C 109.5 . .
Si4 C12 H12A 109.5 . .
Si4 C12 H12B 109.5 . .
H12A C12 H12B 109.5 . .
Si4 C12 H12C 109.5 . .
H12A C12 H12C 109.5 . .
H12B C12 H12C 109.5 . .
Si5 C13 Y1 86.02(11) . .
Si5 C13 K1 94.68(12) . 1_565
Y1 C13 K1 177.04(13) . 1_565
Si5 C13 H13A 116.7(18) . .
Y1 C13 H13A 107.1(19) . .
K1 C13 H13A 70.0(19) 1_565 .
Si5 C13 H13B 114.7(19) . .
Y1 C13 H13B 111.3(19) . .
K1 C13 H13B 71.0(19) 1_565 .
H13A C13 H13B 116(3) . .
Si5 C14 H14A 109.5 . .
Si5 C14 H14B 109.5 . .
H14A C14 H14B 109.5 . .
Si5 C14 H14C 109.5 . .
H14A C14 H14C 109.5 . .
H14B C14 H14C 109.5 . .
Si5 C15 H15A 109.5 . .
Si5 C15 H15B 109.5 . .
H15A C15 H15B 109.5 . .
Si5 C15 H15C 109.5 . .
H15A C15 H15C 109.5 . .
H15B C15 H15C 109.5 . .
Si6 C16 H16A 109.5 . .
Si6 C16 H16B 109.5 . .
H16A C16 H16B 109.5 . .
Si6 C16 H16C 109.5 . .
H16A C16 H16C 109.5 . .
H16B C16 H16C 109.5 . .
Si6 C17 H17A 109.5 . .
Si6 C17 H17B 109.5 . .
H17A C17 H17B 109.5 . .
Si6 C17 H17C 109.5 . .
H17A C17 H17C 109.5 . .
H17B C17 H17C 109.5 . .
Si6 C18 H18A 109.5 . .
Si6 C18 H18B 109.5 . .
H18A C18 H18B 109.5 . .
Si6 C18 H18C 109.5 . .
H18A C18 H18C 109.5 . .
H18B C18 H18C 109.5 . .
C25 C20 C21 118.3(4) . .
C25 C20 C19 126.2(5) . .
C21 C20 C19 114.7(5) . .
C25 C20 K1 76.1(2) . .
C21 C20 K1 75.4(2) . .
C19 C20 K1 126.9(4) . .
C22 C21 C20 119.4(4) . .
C22 C21 K1 74.8(2) . .
C20 C21 K1 80.1(2) . .
C22 C21 H21 120.2 . .
C20 C21 H21 120.2 . .
K1 C21 H21 120.2 . .
C23 C22 C21 120.7(5) . .
C23 C22 K1 77.4(3) . .
C21 C22 K1 81.0(2) . .
C23 C22 H22 119.4 . .
C21 C22 H22 119.4 . .
K1 C22 H22 119.4 . .
C22 C23 C24 121.4(5) . .
C22 C23 K1 78.5(3) . .
C24 C23 K1 79.5(2) . .
C22 C23 H23 119.1 . .
C24 C23 H23 119.1 . .
K1 C23 H23 119.1 . .
C23 C24 C25 119.6(5) . .
C23 C24 K1 76.3(3) . .
C25 C24 K1 80.3(2) . .
C23 C24 H24 120.0 . .
C25 C24 H24 120.0 . .
K1 C24 H24 120.0 . .
C20 C25 C24 120.4(4) . .
C20 C25 K1 80.0(2) . .
C24 C25 K1 75.3(2) . .
C20 C25 H25 119.7 . .
C24 C25 H25 119.7 . .
K1 C25 H25 119.7 . .
C32 C27 C28 117.6(4) . .
C32 C27 C26 115.7(4) . .
C28 C27 C26 126.6(4) . .
C32 C27 K1 74.24(19) . .
C28 C27 K1 79.8(2) . .
C26 C27 K1 117.4(3) . .
C29 C28 C27 120.1(4) . .
C29 C28 K1 78.3(2) . .
C27 C28 K1 75.68(19) . .
C29 C28 H28 119.9 . .
C27 C28 H28 119.9 . .
K1 C28 H28 119.9 . .
C30 C29 C28 119.7(4) . .
C30 C29 K1 75.5(2) . .
C28 C29 K1 77.5(2) . .
C30 C29 H29 120.1 . .
C28 C29 H29 120.1 . .
K1 C29 H29 120.1 . .
C31 C30 C29 119.9(4) . .
C31 C30 K1 74.8(2) . .
C29 C30 K1 80.3(2) . .
C31 C30 H30 119.9 . .
C29 C30 H30 119.9 . .
K1 C30 H30 119.9 . .
C30 C31 C32 120.9(4) . .
C30 C31 K1 81.2(2) . .
C32 C31 K1 77.2(2) . .
C30 C31 H31 119.3 . .
C32 C31 H31 119.3 . .
K1 C31 H31 119.3 . .
C31 C32 C27 121.9(4) . .
C31 C32 K1 78.1(2) . .
C27 C32 K1 81.2(2) . .
C31 C32 H32 118.8 . .
C27 C32 H32 118.8 . .
K1 C32 H32 118.8 . .

loop_
_geom_bond_atom_site_label_1
_geom_bond_atom_site_label_2
_geom_bond_distance
_geom_bond_site_symmetry_2
Y1 N2 2.225(2) .
Y1 N3 2.267(2) .
Y1 N1 2.298(2) .
Y1 C13 2.452(3) .
Si1 N1 1.712(2) .
Si1 C2 1.847(4) .
Si1 C3 1.863(4) .
Si1 C1 1.878(4) .
Si2 N1 1.696(2) .
Si2 C6 1.871(3) .
Si2 C4 1.881(3) .
Si2 C5 1.906(3) .
Si3 N3 1.707(3) .
Si3 C8 1.873(3) .
Si3 C9 1.884(3) .
Si3 C7 1.887(3) .
Si4 N3 1.703(2) .
Si4 C11 1.863(4) .
Si4 C10 1.869(4) .
Si4 C12 1.882(4) .
Si5 N2 1.721(2) .
Si5 C13 1.843(3) .
Si5 C14 1.888(3) .
Si5 C15 1.891(3) .
Si5 K1 3.6445(15) 1_565
Si6 N2 1.694(2) .
Si6 C16 1.865(3) .
Si6 C18 1.865(3) .
Si6 C17 1.883(4) .
K1 C13 2.998(3) 1_545
K1 C5 3.179(3) .
K1 C32 3.184(3) .
K1 C23 3.187(4) .
K1 C31 3.195(4) .
K1 C22 3.200(4) .
K1 C24 3.226(4) .
K1 C27 3.270(3) .
K1 C30 3.271(4) .
K1 C21 3.276(4) .
K1 C25 3.287(3) .
K1 C28 3.321(3) .
C1 H1A 0.9800 .
C1 H1B 0.9800 .
C1 H1C 0.9800 .
C2 H2A 0.9800 .
C2 H2B 0.9800 .
C2 H2C 0.9800 .
C3 H3A 0.9800 .
C3 H3B 0.9800 .
C3 H3C 0.9800 .
C4 H4A 0.9800 .
C4 H4B 0.9800 .
C4 H4C 0.9800 .
C5 H5A 0.9900 .
C5 H5B 0.9900 .
C6 H6A 0.9800 .
C6 H6B 0.9800 .
C6 H6C 0.9800 .
C7 H7A 0.9800 .
C7 H7B 0.9800 .
C7 H7C 0.9800 .
C8 H8A 0.9800 .
C8 H8B 0.9800 .
C8 H8C 0.9800 .
C9 H9A 0.9800 .
C9 H9B 0.9800 .
C9 H9C 0.9800 .
C10 H10A 0.9800 .
C10 H10B 0.9800 .
C10 H10C 0.9800 .
C11 H11A 0.9800 .
C11 H11B 0.9800 .
C11 H11C 0.9800 .
C12 H12A 0.9800 .
C12 H12B 0.9800 .
C12 H12C 0.9800 .
C13 K1 2.998(3) 1_565
C13 H13A 0.960(10) .
C13 H13B 0.953(10) .
C14 H14A 0.9800 .
C14 H14B 0.9800 .
C14 H14C 0.9800 .
C15 H15A 0.9800 .
C15 H15B 0.9800 .
C15 H15C 0.9800 .
C16 H16A 0.9800 .
C16 H16B 0.9800 .
C16 H16C 0.9800 .
C17 H17A 0.9800 .
C17 H17B 0.9800 .
C17 H17C 0.9800 .
C18 H18A 0.9800 .
C18 H18B 0.9800 .
C18 H18C 0.9800 .
C19 C20 1.435(6) .
C19 H19A 0.9800 .
C19 H19B 0.9800 .
C19 H19C 0.9800 .
C20 C25 1.369(6) .
C20 C21 1.407(6) .
C21 C22 1.358(7) .
C21 H21 1.0000 .
C22 C23 1.338(7) .
C22 H22 1.0000 .
C23 C24 1.345(7) .
C23 H23 1.0000 .
C24 C25 1.375(6) .
C24 H24 1.0000 .
C25 H25 1.0000 .
C26 C27 1.456(7) .
C26 H26A 0.9800 .
C26 H26B 0.9800 .
C26 H26C 0.9800 .
C27 C32 1.374(5) .
C27 C28 1.403(5) .
C28 C29 1.394(5) .
C28 H28 1.0000 .
C29 C30 1.386(6) .
C29 H29 1.0000 .
C30 C31 1.347(5) .
C30 H30 1.0000 .
C31 C32 1.367(5) .
C31 H31 1.0000 .
C32 H32 1.0000 .

loop_
_geom_torsion_atom_site_label_1
_geom_torsion_atom_site_label_2
_geom_torsion_atom_site_label_3
_geom_torsion_atom_site_label_4
_geom_torsion
_geom_torsion_site_symmetry_1
_geom_torsion_site_symmetry_4
C6 Si2 N1 Si1 -173.79(16) . .
C4 Si2 N1 Si1 66.5(2) . .
C5 Si2 N1 Si1 -54.5(2) . .
C6 Si2 N1 Y1 -0.31(18) . .
C4 Si2 N1 Y1 -120.02(15) . .
C5 Si2 N1 Y1 119.03(15) . .
C2 Si1 N1 Si2 -154.2(2) . .
C3 Si1 N1 Si2 -32.8(3) . .
C1 Si1 N1 Si2 87.6(2) . .
C2 Si1 N1 Y1 32.5(2) . .
C3 Si1 N1 Y1 153.9(2) . .
C1 Si1 N1 Y1 -85.7(2) . .
N2 Y1 N1 Si2 110.79(13) . .
N3 Y1 N1 Si2 -35.09(16) . .
C13 Y1 N1 Si2 -167.73(12) . .
N2 Y1 N1 Si1 -75.51(14) . .
N3 Y1 N1 Si1 138.60(12) . .
C13 Y1 N1 Si1 5.96(17) . .
C16 Si6 N2 Si5 56.2(2) . .
C18 Si6 N2 Si5 177.60(19) . .
C17 Si6 N2 Si5 -65.0(2) . .
C16 Si6 N2 Y1 -134.98(17) . .
C18 Si6 N2 Y1 -13.5(2) . .
C17 Si6 N2 Y1 103.9(2) . .
C13 Si5 N2 Si6 162.73(18) . .
C14 Si5 N2 Si6 -78.2(2) . .
C15 Si5 N2 Si6 40.1(2) . .
K1 Si5 N2 Si6 151.41(13) 1_565 .
C13 Si5 N2 Y1 -8.94(13) . .
C14 Si5 N2 Y1 110.17(14) . .
C15 Si5 N2 Y1 -131.56(13) . .
K1 Si5 N2 Y1 -20.3(3) 1_565 .
N3 Y1 N2 Si6 102.27(17) . .
N1 Y1 N2 Si6 -46.80(18) . .
C13 Y1 N2 Si6 -164.73(18) . .
N3 Y1 N2 Si5 -86.18(12) . .
N1 Y1 N2 Si5 124.75(10) . .
C13 Y1 N2 Si5 6.82(10) . .
C11 Si4 N3 Si3 176.60(18) . .
C10 Si4 N3 Si3 56.9(3) . .
C12 Si4 N3 Si3 -63.3(2) . .
C11 Si4 N3 Y1 -12.7(2) . .
C10 Si4 N3 Y1 -132.4(2) . .
C12 Si4 N3 Y1 107.4(2) . .
C8 Si3 N3 Si4 -57.6(2) . .
C9 Si3 N3 Si4 67.7(2) . .
C7 Si3 N3 Si4 -176.86(16) . .
C8 Si3 N3 Y1 130.30(16) . .
C9 Si3 N3 Y1 -104.41(16) . .
C7 Si3 N3 Y1 11.06(17) . .
N2 Y1 N3 Si4 -19.17(18) . .
N1 Y1 N3 Si4 124.37(15) . .
C13 Y1 N3 Si4 -95.35(16) . .
N2 Y1 N3 Si3 152.57(11) . .
N1 Y1 N3 Si3 -63.90(15) . .
C13 Y1 N3 Si3 76.38(13) . .
N1 Si2 C5 K1 178.7(9) . .
C6 Si2 C5 K1 -59.2(9) . .
C4 Si2 C5 K1 51.7(9) . .
C13 K1 C5 Si2 -12.5(10) 1_545 .
C32 K1 C5 Si2 79.1(9) . .
C23 K1 C5 Si2 -147.4(9) . .
C31 K1 C5 Si2 97.6(9) . .
C22 K1 C5 Si2 -153.2(9) . .
C24 K1 C5 Si2 -119.4(9) . .
C27 K1 C5 Si2 84.7(9) . .
C30 K1 C5 Si2 122.8(9) . .
C21 K1 C5 Si2 -136.5(9) . .
C25 K1 C5 Si2 -103.4(9) . .
C28 K1 C5 Si2 109.2(9) . .
N2 Si5 C13 Y1 8.07(12) . .
C14 Si5 C13 Y1 -110.51(13) . .
C15 Si5 C13 Y1 129.52(12) . .
K1 Si5 C13 Y1 -177.12(13) 1_565 .
N2 Si5 C13 K1 -174.81(9) . 1_565
C14 Si5 C13 K1 66.61(15) . 1_565
C15 Si5 C13 K1 -53.36(15) . 1_565
N2 Y1 C13 Si5 -6.34(9) . .
N3 Y1 C13 Si5 108.85(11) . .
N1 Y1 C13 Si5 -108.79(11) . .
N2 Y1 C13 K1 -110(3) . 1_565
N3 Y1 C13 K1 5(3) . 1_565
N1 Y1 C13 K1 147(2) . 1_565
C13 K1 C20 C25 42.2(3) 1_545 .
C5 K1 C20 C25 158.7(3) . .
C32 K1 C20 C25 -84.4(6) . .
C23 K1 C20 C25 -62.4(3) . .
C31 K1 C20 C25 -68.0(3) . .
C22 K1 C20 C25 -94.9(3) . .
C24 K1 C20 C25 -29.9(2) . .
C27 K1 C20 C25 -158.9(3) . .
C30 K1 C20 C25 -89.3(3) . .
C21 K1 C20 C25 -124.7(4) . .
C28 K1 C20 C25 -144.0(2) . .
C13 K1 C20 C21 167.0(3) 1_545 .
C5 K1 C20 C21 -76.5(3) . .
C32 K1 C20 C21 40.3(6) . .
C23 K1 C20 C21 62.3(3) . .
C31 K1 C20 C21 56.7(4) . .
C22 K1 C20 C21 29.8(3) . .
C24 K1 C20 C21 94.9(3) . .
C27 K1 C20 C21 -34.2(4) . .
C30 K1 C20 C21 35.4(3) . .
C25 K1 C20 C21 124.7(4) . .
C28 K1 C20 C21 -19.3(3) . .
C13 K1 C20 C19 -82.9(5) 1_545 .
C5 K1 C20 C19 33.6(5) . .
C32 K1 C20 C19 150.5(6) . .
C23 K1 C20 C19 172.5(6) . .
C31 K1 C20 C19 166.8(5) . .
C22 K1 C20 C19 140.0(6) . .
C24 K1 C20 C19 -155.0(6) . .
C27 K1 C20 C19 75.9(6) . .
C30 K1 C20 C19 145.5(5) . .
C21 K1 C20 C19 110.1(7) . .
C25 K1 C20 C19 -125.2(6) . .
C28 K1 C20 C19 90.8(5) . .
C25 C20 C21 C22 -1.1(6) . .
C19 C20 C21 C22 169.6(5) . .
K1 C20 C21 C22 -66.1(3) . .
C25 C20 C21 K1 65.1(3) . .
C19 C20 C21 K1 -124.2(5) . .
C13 K1 C21 C22 108.6(3) 1_545 .
C5 K1 C21 C22 -136.0(3) . .
C32 K1 C21 C22 -41.6(4) . .
C23 K1 C21 C22 30.0(3) . .
C31 K1 C21 C22 -17.4(4) . .
C24 K1 C21 C22 62.4(3) . .
C27 K1 C21 C22 -74.5(4) . .
C30 K1 C21 C22 -26.3(3) . .
C25 K1 C21 C22 95.0(4) . .
C28 K1 C21 C22 -70.6(3) . .
C13 K1 C21 C20 -15.7(3) 1_545 .
C5 K1 C21 C20 99.7(3) . .
C32 K1 C21 C20 -165.9(2) . .
C23 K1 C21 C20 -94.3(3) . .
C31 K1 C21 C20 -141.8(3) . .
C22 K1 C21 C20 -124.4(4) . .
C24 K1 C21 C20 -62.0(3) . .
C27 K1 C21 C20 161.1(2) . .
C30 K1 C21 C20 -150.6(3) . .
C25 K1 C21 C20 -29.4(2) . .
C28 K1 C21 C20 165.0(3) . .
C20 C21 C22 C23 -0.4(6) . .
K1 C21 C22 C23 -69.4(4) . .
C20 C21 C22 K1 69.0(3) . .
C13 K1 C22 C23 34.5(4) 1_545 .
C5 K1 C22 C23 167.7(3) . .
C32 K1 C22 C23 -83.2(3) . .
C31 K1 C22 C23 -69.9(3) . .
C24 K1 C22 C23 29.5(3) . .
C27 K1 C22 C23 -112.7(3) . .
C30 K1 C22 C23 -81.3(3) . .
C21 K1 C22 C23 124.4(5) . .
C25 K1 C22 C23 62.2(3) . .
C28 K1 C22 C23 -120.6(3) . .
C13 K1 C22 C21 -89.9(4) 1_545 .
C5 K1 C22 C21 43.3(3) . .
C32 K1 C22 C21 152.4(3) . .
C23 K1 C22 C21 -124.4(5) . .
C31 K1 C22 C21 165.7(3) . .
C24 K1 C22 C21 -94.9(3) . .
C27 K1 C22 C21 122.9(3) . .
C30 K1 C22 C21 154.3(3) . .
C25 K1 C22 C21 -62.2(3) . .
C28 K1 C22 C21 115.0(3) . .
C21 C22 C23 C24 1.4(7) . .
K1 C22 C23 C24 -70.0(4) . .
C21 C22 C23 K1 71.4(4) . .
C13 K1 C23 C22 -152.5(3) 1_545 .
C5 K1 C23 C22 -14.1(4) . .
C32 K1 C23 C22 111.7(3) . .
C31 K1 C23 C22 113.6(3) . .
C24 K1 C23 C22 -125.4(5) . .
C27 K1 C23 C22 84.5(3) . .
C30 K1 C23 C22 94.7(3) . .
C21 K1 C23 C22 -30.0(3) . .
C25 K1 C23 C22 -95.0(3) . .
C28 K1 C23 C22 65.2(3) . .
C13 K1 C23 C24 -27.1(3) 1_545 .
C5 K1 C23 C24 111.3(3) . .
C32 K1 C23 C24 -122.9(3) . .
C31 K1 C23 C24 -121.0(3) . .
C22 K1 C23 C24 125.4(5) . .
C27 K1 C23 C24 -150.1(3) . .
C30 K1 C23 C24 -139.9(3) . .
C21 K1 C23 C24 95.4(3) . .
C25 K1 C23 C24 30.4(3) . .
C28 K1 C23 C24 -169.5(3) . .
C22 C23 C24 C25 -0.8(7) . .
K1 C23 C24 C25 -70.2(4) . .
C22 C23 C24 K1 69.4(4) . .
C13 K1 C24 C23 154.4(3) 1_545 .
C5 K1 C24 C23 -84.2(4) . .
C32 K1 C24 C23 72.2(4) . .
C31 K1 C24 C23 62.8(3) . .
C22 K1 C24 C23 -29.5(3) . .
C27 K1 C24 C23 47.1(4) . .
C30 K1 C24 C23 39.7(3) . .
C21 K1 C24 C23 -61.8(3) . .
C25 K1 C24 C23 -123.9(5) . .
C28 K1 C24 C23 13.9(4) . .
C13 K1 C24 C25 -81.7(3) 1_545 .
C5 K1 C24 C25 39.8(3) . .
C32 K1 C24 C25 -163.9(2) . .
C23 K1 C24 C25 123.9(5) . .
C31 K1 C24 C25 -173.2(3) . .
C22 K1 C24 C25 94.4(3) . .
C27 K1 C24 C25 171.1(2) . .
C30 K1 C24 C25 163.6(3) . .
C21 K1 C24 C25 62.1(3) . .
C28 K1 C24 C25 137.8(3) . .
C21 C20 C25 C24 1.6(5) . .
C19 C20 C25 C24 -167.9(5) . .
K1 C20 C25 C24 66.3(3) . .
C21 C20 C25 K1 -64.7(3) . .
C19 C20 C25 K1 125.8(5) . .
C23 C24 C25 C20 -0.7(6) . .
K1 C24 C25 C20 -68.8(3) . .
C23 C24 C25 K1 68.0(4) . .
C13 K1 C25 C20 -138.5(2) 1_545 .
C5 K1 C25 C20 -22.0(3) . .
C32 K1 C25 C20 152.7(2) . .
C23 K1 C25 C20 95.1(3) . .
C31 K1 C25 C20 133.8(2) . .
C22 K1 C25 C20 62.7(3) . .
C24 K1 C25 C20 125.3(4) . .
C27 K1 C25 C20 92.5(8) . .
C30 K1 C25 C20 106.3(3) . .
C21 K1 C25 C20 30.3(2) . .
C28 K1 C25 C20 57.4(4) . .
C13 K1 C25 C24 96.2(3) 1_545 .
C5 K1 C25 C24 -147.3(3) . .
C32 K1 C25 C24 27.4(4) . .
C23 K1 C25 C24 -30.2(3) . .
C31 K1 C25 C24 8.5(3) . .
C22 K1 C25 C24 -62.6(3) . .
C27 K1 C25 C24 -32.8(9) . .
C30 K1 C25 C24 -19.0(3) . .
C21 K1 C25 C24 -95.0(3) . .
C28 K1 C25 C24 -67.9(4) . .
C13 K1 C27 C32 -51.1(2) 1_545 .
C5 K1 C27 C32 -166.7(2) . .
C23 K1 C27 C32 74.6(3) . .
C31 K1 C27 C32 29.7(2) . .
C22 K1 C27 C32 103.6(3) . .
C24 K1 C27 C32 52.0(3) . .
C30 K1 C27 C32 61.5(2) . .
C21 K1 C27 C32 131.5(3) . .
C25 K1 C27 C32 76.9(8) . .
C28 K1 C27 C32 122.7(4) . .
C13 K1 C27 C28 -173.8(2) 1_545 .
C5 K1 C27 C28 70.6(2) . .
C32 K1 C27 C28 -122.7(4) . .
C23 K1 C27 C28 -48.1(3) . .
C31 K1 C27 C28 -93.0(3) . .
C22 K1 C27 C28 -19.2(3) . .
C24 K1 C27 C28 -70.8(3) . .
C30 K1 C27 C28 -61.2(2) . .
C21 K1 C27 C28 8.8(3) . .
C25 K1 C27 C28 -45.9(8) . .
C13 K1 C27 C26 60.1(4) 1_545 .
C5 K1 C27 C26 -55.5(4) . .
C32 K1 C27 C26 111.2(5) . .
C23 K1 C27 C26 -174.2(4) . .
C31 K1 C27 C26 141.0(4) . .
C22 K1 C27 C26 -145.2(4) . .
C24 K1 C27 C26 163.2(4) . .
C30 K1 C27 C26 172.7(4) . .
C21 K1 C27 C26 -117.3(4) . .
C25 K1 C27 C26 -171.9(7) . .
C28 K1 C27 C26 -126.1(5) . .
C32 C27 C28 C29 1.0(5) . .
C26 C27 C28 C29 -176.3(4) . .
K1 C27 C28 C29 67.0(3) . .
C32 C27 C28 K1 -66.0(3) . .
C26 C27 C28 K1 116.7(4) . .
C13 K1 C28 C29 -118.0(2) 1_545 .
C5 K1 C28 C29 131.8(3) . .
C32 K1 C28 C29 -94.6(3) . .
C23 K1 C28 C29 16.1(3) . .
C31 K1 C28 C29 -61.5(2) . .
C22 K1 C28 C29 38.2(3) . .
C24 K1 C28 C29 10.1(3) . .
C27 K1 C28 C29 -125.5(4) . .
C30 K1 C28 C29 -29.5(2) . .
C21 K1 C28 C29 61.3(3) . .
C25 K1 C28 C29 42.3(3) . .
C13 K1 C28 C27 7.5(3) 1_545 .
C5 K1 C28 C27 -102.7(2) . .
C32 K1 C28 C27 31.0(2) . .
C23 K1 C28 C27 141.6(3) . .
C31 K1 C28 C27 64.1(2) . .
C22 K1 C28 C27 163.7(3) . .
C24 K1 C28 C27 135.6(2) . .
C30 K1 C28 C27 96.1(3) . .
C21 K1 C28 C27 -173.2(2) . .
C25 K1 C28 C27 167.9(2) . .
C27 C28 C29 C30 -0.5(5) . .
K1 C28 C29 C30 65.1(3) . .
C27 C28 C29 K1 -65.7(3) . .
C13 K1 C29 C30 -43.8(3) 1_545 .
C5 K1 C29 C30 -170.4(3) . .
C32 K1 C29 C30 -62.9(3) . .
C23 K1 C29 C30 69.5(3) . .
C31 K1 C29 C30 -29.7(2) . .
C22 K1 C29 C30 92.8(3) . .
C24 K1 C29 C30 62.2(3) . .
C27 K1 C29 C30 -95.8(3) . .
C21 K1 C29 C30 111.2(3) . .
C25 K1 C29 C30 81.0(3) . .
C28 K1 C29 C30 -125.5(4) . .
C13 K1 C29 C28 81.7(3) 1_545 .
C5 K1 C29 C28 -44.9(2) . .
C32 K1 C29 C28 62.6(2) . .
C23 K1 C29 C28 -165.0(3) . .
C31 K1 C29 C28 95.8(3) . .
C22 K1 C29 C28 -141.7(3) . .
C24 K1 C29 C28 -172.3(2) . .
C27 K1 C29 C28 29.7(2) . .
C30 K1 C29 C28 125.5(4) . .
C21 K1 C29 C28 -123.3(2) . .
C25 K1 C29 C28 -153.5(2) . .
C28 C29 C30 C31 -0.1(6) . .
K1 C29 C30 C31 66.1(3) . .
C28 C29 C30 K1 -66.2(3) . .
C13 K1 C30 C31 21.9(3) 1_545 .
C5 K1 C30 C31 -114.5(3) . .
C32 K1 C30 C31 -30.4(2) . .
C23 K1 C30 C31 127.5(3) . .
C22 K1 C30 C31 151.8(3) . .
C24 K1 C30 C31 112.0(3) . .
C27 K1 C30 C31 -62.9(3) . .
C21 K1 C30 C31 162.4(3) . .
C25 K1 C30 C31 119.8(3) . .
C28 K1 C30 C31 -95.4(3) . .
C13 K1 C30 C29 146.7(2) 1_545 .
C5 K1 C30 C29 10.3(3) . .
C32 K1 C30 C29 94.4(3) . .
C23 K1 C30 C29 -107.7(3) . .
C31 K1 C30 C29 124.8(4) . .
C22 K1 C30 C29 -83.4(3) . .
C24 K1 C30 C29 -123.2(3) . .
C27 K1 C30 C29 61.9(2) . .
C21 K1 C30 C29 -72.8(3) . .
C25 K1 C30 C29 -115.4(3) . .
C28 K1 C30 C29 29.4(2) . .
C29 C30 C31 C32 0.3(6) . .
K1 C30 C31 C32 69.3(3) . .
C29 C30 C31 K1 -69.0(3) . .
C13 K1 C31 C30 -160.2(3) 1_545 .
C5 K1 C31 C30 76.6(3) . .
C32 K1 C31 C30 124.6(4) . .
C23 K1 C31 C30 -51.4(3) . .
C22 K1 C31 C30 -28.7(3) . .
C24 K1 C31 C30 -72.9(3) . .
C27 K1 C31 C30 95.1(3) . .
C21 K1 C31 C30 -21.5(3) . .
C25 K1 C31 C30 -76.5(3) . .
C28 K1 C31 C30 62.2(2) . .
C13 K1 C31 C32 75.2(2) 1_545 .
C5 K1 C31 C32 -48.0(3) . .
C23 K1 C31 C32 -176.0(3) . .
C22 K1 C31 C32 -153.3(2) . .
C24 K1 C31 C32 162.6(2) . .
C27 K1 C31 C32 -29.5(2) . .
C30 K1 C31 C32 -124.6(4) . .
C21 K1 C31 C32 -146.0(2) . .
C25 K1 C31 C32 158.9(2) . .
C28 K1 C31 C32 -62.4(2) . .
C30 C31 C32 C27 0.2(6) . .
K1 C31 C32 C27 71.6(3) . .
C30 C31 C32 K1 -71.4(3) . .
C28 C27 C32 C31 -0.8(5) . .
C26 C27 C32 C31 176.7(4) . .
K1 C27 C32 C31 -70.0(3) . .
C28 C27 C32 K1 69.1(3) . .
C26 C27 C32 K1 -113.3(4) . .
C13 K1 C32 C31 -104.4(2) 1_545 .
C5 K1 C32 C31 138.7(2) . .
C23 K1 C32 C31 4.6(3) . .
C22 K1 C32 C31 32.2(3) . .
C24 K1 C32 C31 -21.9(3) . .
C27 K1 C32 C31 125.4(3) . .
C30 K1 C32 C31 29.5(2) . .
C21 K1 C32 C31 51.6(3) . .
C25 K1 C32 C31 -36.1(3) . .
C28 K1 C32 C31 94.4(3) . .
C13 K1 C32 C27 130.2(2) 1_545 .
C5 K1 C32 C27 13.3(2) . .
C23 K1 C32 C27 -120.8(3) . .
C31 K1 C32 C27 -125.4(3) . .
C22 K1 C32 C27 -93.1(3) . .
C24 K1 C32 C27 -147.3(2) . .
C30 K1 C32 C27 -95.9(3) . .
C21 K1 C32 C27 -73.7(3) . .
C25 K1 C32 C27 -161.5(2) . .
C28 K1 C32 C27 -31.0(2) . .
